data_9009312
loop_
_publ_author_name
'Giuseppetti, G.'
'Tadini, C.'

_publ_section_title
;
 The crystal structure of childrenite from Tavistock (SW England),
 Ch89Eo11 term of childrenite-eosphorite series
 Note: this is not the preferred model
 Locality: Tavistock, SW England
;
_journal_name_full 'Neues Jahrbuch fur Mineralogie, Monatshefte'
_journal_page_first 263
_journal_page_last 271
_journal_volume 1984
_journal_year 1984
_chemical_formula_sum 'Al Fe0.89 H3 Mn0.11 O5 P'
_chemical_name_mineral Childrenite
_space_group_IT_number 41
_space_group_name_Hall 'B 2 -2ab'
_space_group_name_H-M_alt 'B b e 2'
_cell_angle_alpha 90
_cell_angle_beta 90
_cell_angle_gamma 90
_cell_length_a 10.395
_cell_length_b 13.394
_cell_length_c 6.918
_cell_formula_units_Z 8
_cell_volume 963.197
_exptl_crystal_density_diffrn 0.339
_cod_original_cell_volume 963.198
_cod_original_sg_symbol_H-M 'B b a m'
_cod_original_formula_sum '(Fe.89 Mn.11) Al P O5 H3'
_cod_database_code 9009312
_database_code_amcsd 0014786

loop_
_space_group_symop_operation_xyz
x,y,z
1/2+x,y,1/2+z
1/2-x,1/2+y,z
-x,1/2+y,1/2+z
1/2+x,1/2-y,z
+x,1/2-y,1/2+z
-x,-y,z
1/2-x,-y,1/2+z

loop_
_atom_site_aniso_label
_atom_site_aniso_U_11
_atom_site_aniso_U_22
_atom_site_aniso_U_33
_atom_site_aniso_U_12
_atom_site_aniso_U_13
_atom_site_aniso_U_23
Fe 0.00876 0.00909 0.00533 0.00000 0.00000 0.00047
Mn 0.00876 0.00909 0.00533 0.00000 0.00000 0.00047
Al 0.00657 0.00727 0.00218 -0.00282 -0.00036 -0.00047
P 0.00383 0.00454 0.00412 0.00071 0.00000 0.00000
O1 0.00657 0.00727 0.01067 -0.00212 0.00000 0.00000
O2 0.00602 0.01000 0.00679 -0.00353 0.00000 0.00000
O3 0.01040 0.00454 0.00412 -0.00141 0.00000 0.00000
O4 0.00602 0.01000 0.00655 -0.00141 0.00219 -0.00141
O5 0.00766 0.00818 0.00485 0.00212 -0.00073 -0.00188

loop_
_atom_site_label
_atom_site_fract_x
_atom_site_fract_y
_atom_site_fract_z
_atom_site_occupancy
_atom_site_U_iso_or_equiv
Fe 0.13290 0.24990 0.24950 0.89000 0.00773
Mn 0.13290 0.24990 0.24950 0.11000 0.00773
Al 0.25000 0.00000 0.25000 1.00000 0.00545
P 0.37770 0.33240 0.00000 1.00000 0.00418
O1 0.26430 0.25770 0.00000 1.00000 0.00811
O2 0.00770 0.22140 0.00000 1.00000 0.00747
O3 0.25360 0.04870 0.00000 1.00000 0.00646
O4 0.11130 0.40680 0.18260 1.00000 0.00773
O5 0.13110 0.60090 0.31880 1.00000 0.00697
H1 0.27900 0.10700 0.00000 1.00000 0.03926
H2 0.03600 0.41600 0.22500 1.00000 0.02786
H3 0.10000 0.40600 0.04800 1.00000 0.04179

loop_
_cod_related_entry_id
_cod_related_entry_database
_cod_related_entry_code
_cod_related_entry_description
1 AMCSD 0014786 .
2 Wikidata Q411566 childrenite
